data_4080770
loop_
_publ_author_name
'You, Hongxing'
'Wang, Yongyong'
'Zhao, Xiaoli'
'Chen, Shengjie'
'Liu, Ye'

_publ_section_title
;
 Stable Ionic Rh(I,II,III) Complexes Ligated by an Imidazolium-Substituted
 Phosphine with \p-Acceptor Character: Synthesis, Characterization, and
 Application to Hydroformylation
;
_journal_issue 9
_journal_name_full Organometallics
_journal_page_first 2698
_journal_paper_doi 10.1021/om400171t
_journal_volume 32
_journal_year 2013
_chemical_formula_sum 'C20 H24 F6 N2 P2'
_chemical_formula_weight 468.35
_chemical_name_systematic
; 
 ? 
;
_space_group_IT_number 19
_symmetry_cell_setting orthorhombic
_symmetry_space_group_name_Hall 'P 2ac 2ab'
_symmetry_space_group_name_H-M 'P 21 21 21'
_atom_sites_solution_hydrogens geom
_atom_sites_solution_primary direct
_atom_sites_solution_secondary difmap
_audit_creation_method SHELXL-97
_cell_angle_alpha 90.00
_cell_angle_beta 90.00
_cell_angle_gamma 90.00
_cell_formula_units_Z 4
_cell_length_a 10.972(2)
_cell_length_b 12.542(2)
_cell_length_c 15.935(3)
_cell_measurement_temperature 296(2)
_cell_volume 2192.8(7)
_computing_structure_refinement 'SHELXL-97 (Sheldrick, 1997)'
_computing_structure_solution 'SHELXS-97 (Sheldrick, 1990)'
_diffrn_ambient_temperature 296(2)
_diffrn_measured_fraction_theta_full 0.999
_diffrn_measured_fraction_theta_max 0.999
_diffrn_radiation_monochromator graphite
_diffrn_radiation_source 'fine-focus sealed tube'
_diffrn_radiation_type MoK\a
_diffrn_radiation_wavelength 0.71073
_diffrn_reflns_av_R_equivalents 0.0412
_diffrn_reflns_av_sigmaI/netI 0.0240
_diffrn_reflns_limit_h_max 12
_diffrn_reflns_limit_h_min -13
_diffrn_reflns_limit_k_max 14
_diffrn_reflns_limit_k_min -14
_diffrn_reflns_limit_l_max 18
_diffrn_reflns_limit_l_min -18
_diffrn_reflns_number 25446
_diffrn_reflns_theta_full 25.01
_diffrn_reflns_theta_max 25.01
_diffrn_reflns_theta_min 2.25
_exptl_absorpt_coefficient_mu 0.258
_exptl_absorpt_correction_T_max 0.9898
_exptl_absorpt_correction_T_min 0.9221
_exptl_absorpt_correction_type multi-scan
_exptl_crystal_colour yellow
_exptl_crystal_density_diffrn 1.419
_exptl_crystal_density_method 'not measured'
_exptl_crystal_description block
_exptl_crystal_F_000 968
_exptl_crystal_size_max 0.32
_exptl_crystal_size_mid 0.32
_exptl_crystal_size_min 0.04
_refine_diff_density_max 0.473
_refine_diff_density_min -0.240
_refine_diff_density_rms 0.052
_refine_ls_abs_structure_details 'Flack H D (1983), Acta Cryst. A39, 876-881'
_refine_ls_abs_structure_Flack 0.10(15)
_refine_ls_extinction_method none
_refine_ls_goodness_of_fit_ref 1.047
_refine_ls_hydrogen_treatment constr
_refine_ls_matrix_type full
_refine_ls_number_parameters 271
_refine_ls_number_reflns 3861
_refine_ls_number_restraints 0
_refine_ls_restrained_S_all 1.047
_refine_ls_R_factor_all 0.0638
_refine_ls_R_factor_gt 0.0541
_refine_ls_shift/su_max 0.000
_refine_ls_shift/su_mean 0.000
_refine_ls_structure_factor_coef Fsqd
_refine_ls_weighting_details 'calc w=1/[\s^2^(Fo^2^)+(0.1028P)^2^+0.6009P] where P=(Fo^2^+2Fc^2^)/3'
_refine_ls_weighting_scheme calc
_refine_ls_wR_factor_gt 0.1494
_refine_ls_wR_factor_ref 0.1603
_reflns_number_gt 3284
_reflns_number_total 3861
_reflns_threshold_expression >2sigma(I)
_cod_data_source_file om400171t_si_002.cif
_cod_data_source_block 1
_cod_depositor_comments
;
The following automatic conversions were performed:

'_symmetry_cell_setting' value 'Orthorhombic' changed to
'orthorhombic' according to
/home/saulius/struct/CIF-dictionaries/cif_core.dic dictionary named
'cif_core.dic' version 2.3.1 from 2005-06-27.

Automatic conversion script
Id: cif_fix_values 1891 2012-01-12 08:04:46Z andrius 
;
_cod_original_cell_volume 2192.9(7)
_cod_original_sg_symbol_H-M P2(1)2(1)2(1)
_cod_database_code 4080770

loop_
_symmetry_equiv_pos_as_xyz
'x, y, z'
'-x+1/2, -y, z+1/2'
'-x, y+1/2, -z+1/2'
'x+1/2, -y+1/2, -z'

loop_
_atom_site_label
_atom_site_type_symbol
_atom_site_fract_x
_atom_site_fract_y
_atom_site_fract_z
_atom_site_U_iso_or_equiv
_atom_site_adp_type
_atom_site_occupancy
_atom_site_symmetry_multiplicity
_atom_site_calc_flag
_atom_site_refinement_flags
P1 P 0.93678(9) 0.16902(8) 0.87678(6) 0.0540(3) Uani 1 1 d .
P2 P 1.50404(10) -0.02323(10) 0.91686(7) 0.0681(3) Uani 1 1 d .
N1 N 0.7409(3) 0.1985(2) 0.7686(2) 0.0555(8) Uani 1 1 d .
N2 N 0.8723(3) 0.0962(2) 0.70899(18) 0.0531(7) Uani 1 1 d .
F1 F 1.5470(9) 0.0714(5) 0.9664(4) 0.253(4) Uani 1 1 d .
F2 F 1.4740(7) -0.1227(4) 0.8656(4) 0.200(3) Uani 1 1 d .
F3 F 1.4171(4) -0.0667(6) 0.9844(3) 0.187(3) Uani 1 1 d .
F4 F 1.4009(4) 0.0330(5) 0.8699(3) 0.162(2) Uani 1 1 d .
F5 F 1.6068(3) -0.0848(5) 0.9646(4) 0.187(3) Uani 1 1 d .
F6 F 1.5972(3) 0.0121(4) 0.8479(3) 0.1347(15) Uani 1 1 d .
C1 C 1.0778(4) 0.2324(3) 0.8432(2) 0.0525(8) Uani 1 1 d .
C2 C 1.1076(4) 0.2655(3) 0.7633(2) 0.0602(10) Uani 1 1 d .
H2A H 1.0533 0.2532 0.7196 0.072 Uiso 1 1 calc R
C3 C 1.2163(4) 0.3163(4) 0.7469(3) 0.0697(11) Uani 1 1 d .
H3A H 1.2344 0.3386 0.6926 0.084 Uiso 1 1 calc R
C4 C 1.2968(4) 0.3336(4) 0.8098(3) 0.0766(12) Uani 1 1 d .
H4A H 1.3711 0.3664 0.7984 0.092 Uiso 1 1 calc R
C5 C 1.2694(5) 0.3034(4) 0.8896(3) 0.0915(16) Uani 1 1 d .
H5A H 1.3250 0.3163 0.9325 0.110 Uiso 1 1 calc R
C6 C 1.1615(5) 0.2543(4) 0.9075(3) 0.0813(14) Uani 1 1 d .
H6A H 1.1434 0.2352 0.9625 0.098 Uiso 1 1 calc R
C7 C 0.9809(3) 0.0304(3) 0.8993(2) 0.0499(8) Uani 1 1 d .
C8 C 1.0990(4) -0.0086(3) 0.8905(2) 0.0585(9) Uani 1 1 d .
H8A H 1.1601 0.0344 0.8684 0.070 Uiso 1 1 calc R
C9 C 1.1246(4) -0.1124(3) 0.9150(3) 0.0659(10) Uani 1 1 d .
H9A H 1.2033 -0.1391 0.9094 0.079 Uiso 1 1 calc R
C10 C 1.0340(4) -0.1760(4) 0.9475(2) 0.0713(12) Uani 1 1 d .
H10A H 1.0514 -0.2455 0.9640 0.086 Uiso 1 1 calc R
C11 C 0.9175(4) -0.1366(4) 0.9557(3) 0.0721(12) Uani 1 1 d .
H11A H 0.8561 -0.1799 0.9772 0.087 Uiso 1 1 calc R
C12 C 0.8911(4) -0.0331(3) 0.9323(2) 0.0625(10) Uani 1 1 d .
H12A H 0.8126 -0.0065 0.9388 0.075 Uiso 1 1 calc R
C13 C 0.8507(3) 0.1534(3) 0.7793(2) 0.0501(8) Uani 1 1 d .
C14 C 0.7767(4) 0.1068(3) 0.6552(3) 0.0648(10) Uani 1 1 d .
H14A H 0.7696 0.0757 0.6024 0.078 Uiso 1 1 calc R
C15 C 0.6948(4) 0.1703(4) 0.6925(3) 0.0686(11) Uani 1 1 d .
H15A H 0.6201 0.1913 0.6704 0.082 Uiso 1 1 calc R
C16 C 0.9812(4) 0.0327(3) 0.6910(3) 0.0670(10) Uani 1 1 d .
H16A H 1.0363 0.0368 0.7376 0.100 Uiso 1 1 calc R
H16B H 1.0204 0.0599 0.6416 0.100 Uiso 1 1 calc R
H16C H 0.9582 -0.0403 0.6820 0.100 Uiso 1 1 calc R
C17 C 0.6789(4) 0.2706(3) 0.8280(3) 0.0682(11) Uani 1 1 d .
H17A H 0.6976 0.2484 0.8849 0.082 Uiso 1 1 calc R
H17B H 0.5915 0.2646 0.8202 0.082 Uiso 1 1 calc R
C18 C 0.7154(4) 0.3840(3) 0.8171(3) 0.0665(10) Uani 1 1 d .
H18A H 0.7081 0.4029 0.7583 0.080 Uiso 1 1 calc R
H18B H 0.8003 0.3917 0.8329 0.080 Uiso 1 1 calc R
C19 C 0.6393(5) 0.4608(4) 0.8688(3) 0.0836(13) Uani 1 1 d .
H19A H 0.5538 0.4488 0.8565 0.100 Uiso 1 1 calc R
H19B H 0.6519 0.4456 0.9278 0.100 Uiso 1 1 calc R
C20 C 0.6681(6) 0.5739(4) 0.8532(4) 0.1018(18) Uani 1 1 d .
H20A H 0.6160 0.6181 0.8869 0.153 Uiso 1 1 calc R
H20B H 0.6553 0.5899 0.7950 0.153 Uiso 1 1 calc R
H20C H 0.7516 0.5874 0.8676 0.153 Uiso 1 1 calc R

loop_
_atom_site_aniso_label
_atom_site_aniso_U_11
_atom_site_aniso_U_22
_atom_site_aniso_U_33
_atom_site_aniso_U_23
_atom_site_aniso_U_13
_atom_site_aniso_U_12
P1 0.0618(6) 0.0567(5) 0.0435(4) 0.0026(4) 0.0050(4) 0.0055(4)
P2 0.0602(6) 0.0792(8) 0.0649(6) 0.0103(5) -0.0080(5) -0.0103(6)
N1 0.0476(16) 0.0519(17) 0.0670(19) 0.0133(14) 0.0056(14) 0.0022(13)
N2 0.0590(17) 0.0511(16) 0.0493(15) 0.0031(13) -0.0024(13) 0.0024(14)
F1 0.369(11) 0.194(5) 0.198(6) -0.093(5) -0.009(6) -0.108(7)
F2 0.272(7) 0.133(3) 0.196(5) -0.046(3) -0.010(5) -0.077(4)
F3 0.094(2) 0.349(8) 0.120(3) 0.069(4) 0.026(2) -0.023(4)
F4 0.110(3) 0.203(5) 0.174(4) 0.065(4) -0.001(3) 0.067(3)
F5 0.084(2) 0.240(6) 0.239(5) 0.172(5) -0.047(3) -0.036(3)
F6 0.106(3) 0.170(4) 0.128(3) 0.063(3) 0.018(2) -0.015(3)
C1 0.064(2) 0.0470(18) 0.0464(17) 0.0011(15) -0.0091(16) -0.0021(17)
C2 0.059(2) 0.065(2) 0.057(2) 0.0058(17) -0.0115(17) -0.0087(19)
C3 0.064(2) 0.076(3) 0.069(2) 0.013(2) 0.002(2) -0.007(2)
C4 0.065(3) 0.069(3) 0.095(3) 0.010(3) -0.014(2) -0.013(2)
C5 0.096(4) 0.087(3) 0.091(4) 0.001(3) -0.038(3) -0.025(3)
C6 0.111(4) 0.081(3) 0.052(2) 0.008(2) -0.023(2) -0.024(3)
C7 0.0531(19) 0.059(2) 0.0370(16) 0.0095(14) -0.0001(13) 0.0003(16)
C8 0.056(2) 0.060(2) 0.059(2) 0.0075(17) 0.0012(17) 0.0023(17)
C9 0.074(3) 0.061(2) 0.063(2) 0.0025(19) -0.005(2) 0.005(2)
C10 0.099(3) 0.057(2) 0.058(2) 0.0091(19) -0.016(2) 0.007(2)
C11 0.080(3) 0.070(3) 0.067(2) 0.019(2) 0.002(2) -0.020(2)
C12 0.063(2) 0.071(2) 0.054(2) 0.0074(19) 0.0029(17) -0.006(2)
C13 0.0484(18) 0.0467(18) 0.0553(19) 0.0110(15) 0.0066(15) -0.0004(15)
C14 0.073(3) 0.058(2) 0.063(2) 0.0032(19) -0.014(2) -0.007(2)
C15 0.053(2) 0.074(3) 0.079(3) 0.010(2) -0.014(2) -0.003(2)
C16 0.075(3) 0.062(2) 0.064(2) -0.0060(19) 0.005(2) 0.012(2)
C17 0.051(2) 0.069(3) 0.084(3) 0.010(2) 0.018(2) 0.0087(19)
C18 0.074(3) 0.061(2) 0.065(2) 0.0027(19) 0.015(2) 0.005(2)
C19 0.087(3) 0.080(3) 0.084(3) -0.006(2) 0.018(3) 0.006(3)
C20 0.126(5) 0.079(3) 0.100(4) -0.014(3) 0.024(4) 0.014(3)

loop_
_atom_type_symbol
_atom_type_description
_atom_type_scat_dispersion_real
_atom_type_scat_dispersion_imag
_atom_type_scat_source
C C 0.0033 0.0016 'International Tables Vol C Tables 4.2.6.8 and 6.1.1.4'
H H 0.0000 0.0000 'International Tables Vol C Tables 4.2.6.8 and 6.1.1.4'
N N 0.0061 0.0033 'International Tables Vol C Tables 4.2.6.8 and 6.1.1.4'
P P 0.1023 0.0942 'International Tables Vol C Tables 4.2.6.8 and 6.1.1.4'
F F 0.0171 0.0103 'International Tables Vol C Tables 4.2.6.8 and 6.1.1.4'

loop_
_geom_angle_atom_site_label_1
_geom_angle_atom_site_label_2
_geom_angle_atom_site_label_3
_geom_angle
C1 P1 C13 103.65(15)
C1 P1 C7 104.26(16)
C13 P1 C7 101.55(16)
F1 P2 F2 174.2(5)
F1 P2 F4 97.2(5)
F2 P2 F4 87.4(4)
F1 P2 F3 96.1(4)
F2 P2 F3 87.2(4)
F4 P2 F3 92.7(3)
F1 P2 F5 84.7(4)
F2 P2 F5 90.7(4)
F4 P2 F5 177.8(3)
F3 P2 F5 86.1(2)
F1 P2 F6 86.6(4)
F2 P2 F6 89.8(3)
F4 P2 F6 90.5(2)
F3 P2 F6 175.5(3)
F5 P2 F6 90.6(2)
C13 N1 C15 109.7(3)
C13 N1 C17 126.3(3)
C15 N1 C17 124.0(3)
C13 N2 C14 109.6(3)
C13 N2 C16 126.5(3)
C14 N2 C16 123.9(3)
C2 C1 C6 117.4(4)
C2 C1 P1 127.2(3)
C6 C1 P1 115.3(3)
C3 C2 C1 121.4(4)
C3 C2 H2A 119.3
C1 C2 H2A 119.3
C4 C3 C2 119.9(4)
C4 C3 H3A 120.0
C2 C3 H3A 120.0
C3 C4 C5 120.2(4)
C3 C4 H4A 119.9
C5 C4 H4A 119.9
C4 C5 C6 120.8(4)
C4 C5 H5A 119.6
C6 C5 H5A 119.6
C5 C6 C1 120.3(4)
C5 C6 H6A 119.9
C1 C6 H6A 119.9
C12 C7 C8 120.2(4)
C12 C7 P1 115.7(3)
C8 C7 P1 123.9(3)
C9 C8 C7 119.3(4)
C9 C8 H8A 120.3
C7 C8 H8A 120.3
C10 C9 C8 120.2(4)
C10 C9 H9A 119.9
C8 C9 H9A 119.9
C9 C10 C11 119.9(4)
C9 C10 H10A 120.0
C11 C10 H10A 120.0
C10 C11 C12 120.4(4)
C10 C11 H11A 119.8
C12 C11 H11A 119.8
C7 C12 C11 119.9(4)
C7 C12 H12A 120.0
C11 C12 H12A 120.0
N1 C13 N2 106.1(3)
N1 C13 P1 121.7(3)
N2 C13 P1 132.1(3)
C15 C14 N2 107.2(4)
C15 C14 H14A 126.4
N2 C14 H14A 126.4
C14 C15 N1 107.4(4)
C14 C15 H15A 126.3
N1 C15 H15A 126.3
N2 C16 H16A 109.5
N2 C16 H16B 109.5
H16A C16 H16B 109.5
N2 C16 H16C 109.5
H16A C16 H16C 109.5
H16B C16 H16C 109.5
N1 C17 C18 112.8(3)
N1 C17 H17A 109.0
C18 C17 H17A 109.0
N1 C17 H17B 109.0
C18 C17 H17B 109.0
H17A C17 H17B 107.8
C17 C18 C19 113.3(4)
C17 C18 H18A 108.9
C19 C18 H18A 108.9
C17 C18 H18B 108.9
C19 C18 H18B 108.9
H18A C18 H18B 107.7
C20 C19 C18 113.7(4)
C20 C19 H19A 108.8
C18 C19 H19A 108.8
C20 C19 H19B 108.8
C18 C19 H19B 108.8
H19A C19 H19B 107.7
C19 C20 H20A 109.5
C19 C20 H20B 109.5
H20A C20 H20B 109.5
C19 C20 H20C 109.5
H20A C20 H20C 109.5
H20B C20 H20C 109.5

loop_
_geom_bond_atom_site_label_1
_geom_bond_atom_site_label_2
_geom_bond_distance
P1 C1 1.820(4)
P1 C13 1.829(4)
P1 C7 1.840(4)
P2 F1 1.502(5)
P2 F2 1.527(5)
P2 F4 1.530(4)
P2 F3 1.538(4)
P2 F5 1.564(4)
P2 F6 1.565(4)
N1 C13 1.342(5)
N1 C15 1.361(5)
N1 C17 1.475(5)
N2 C13 1.350(5)
N2 C14 1.361(5)
N2 C16 1.465(5)
C1 C2 1.378(5)
C1 C6 1.403(5)
C2 C3 1.377(6)
C2 H2A 0.9300
C3 C4 1.354(6)
C3 H3A 0.9300
C4 C5 1.361(7)
C4 H4A 0.9300
C5 C6 1.365(7)
C5 H5A 0.9300
C6 H6A 0.9300
C7 C12 1.372(5)
C7 C8 1.392(5)
C8 C9 1.388(6)
C8 H8A 0.9300
C9 C10 1.376(6)
C9 H9A 0.9300
C10 C11 1.377(6)
C10 H10A 0.9300
C11 C12 1.381(6)
C11 H11A 0.9300
C12 H12A 0.9300
C14 C15 1.341(6)
C14 H14A 0.9300
C15 H15A 0.9300
C16 H16A 0.9600
C16 H16B 0.9600
C16 H16C 0.9600
C17 C18 1.487(6)
C17 H17A 0.9700
C17 H17B 0.9700
C18 C19 1.518(6)
C18 H18A 0.9700
C18 H18B 0.9700
C19 C20 1.474(8)
C19 H19A 0.9700
C19 H19B 0.9700
C20 H20A 0.9600
C20 H20B 0.9600
C20 H20C 0.9600

loop_
_geom_torsion_atom_site_label_1
_geom_torsion_atom_site_label_2
_geom_torsion_atom_site_label_3
_geom_torsion_atom_site_label_4
_geom_torsion
C13 P1 C1 C2 3.2(4)
C7 P1 C1 C2 109.1(4)
C13 P1 C1 C6 179.7(3)
C7 P1 C1 C6 -74.4(3)
C6 C1 C2 C3 1.1(6)
P1 C1 C2 C3 177.5(3)
C1 C2 C3 C4 0.7(7)
C2 C3 C4 C5 -1.6(8)
C3 C4 C5 C6 0.7(8)
C4 C5 C6 C1 1.2(8)
C2 C1 C6 C5 -2.0(7)
P1 C1 C6 C5 -178.9(4)
C1 P1 C7 C12 175.3(3)
C13 P1 C7 C12 -77.3(3)
C1 P1 C7 C8 0.1(3)
C13 P1 C7 C8 107.6(3)
C12 C7 C8 C9 0.3(6)
P1 C7 C8 C9 175.3(3)
C7 C8 C9 C10 0.1(6)
C8 C9 C10 C11 0.1(6)
C9 C10 C11 C12 -0.7(6)
C8 C7 C12 C11 -0.9(6)
P1 C7 C12 C11 -176.3(3)
C10 C11 C12 C7 1.1(6)
C15 N1 C13 N2 -0.3(4)
C17 N1 C13 N2 -178.5(3)
C15 N1 C13 P1 -177.2(3)
C17 N1 C13 P1 4.6(5)
C14 N2 C13 N1 0.5(4)
C16 N2 C13 N1 179.9(3)
C14 N2 C13 P1 176.9(3)
C16 N2 C13 P1 -3.7(5)
C1 P1 C13 N1 -120.4(3)
C7 P1 C13 N1 131.7(3)
C1 P1 C13 N2 63.7(4)
C7 P1 C13 N2 -44.3(4)
C13 N2 C14 C15 -0.4(4)
C16 N2 C14 C15 -179.9(3)
N2 C14 C15 N1 0.2(5)
C13 N1 C15 C14 0.0(4)
C17 N1 C15 C14 178.3(3)
C13 N1 C17 C18 85.9(5)
C15 N1 C17 C18 -92.1(5)
N1 C17 C18 C19 171.6(4)
C17 C18 C19 C20 -175.3(5)

loop_
_cod_related_entry_id
_cod_related_entry_database
_cod_related_entry_code
1 ChemSpider 9651718
